data_4003128
loop_
_publ_author_name
'Brown, Christopher M.'
'Carta, Veronica'
'Wolf, Michael O.'

_publ_section_title
;
 Thermochromic Solid-State Emission of Dipyridyl Sulfoxide Cu(I) Complexes
;
_journal_issue 16
_journal_name_full 'Chemistry of Materials'
_journal_page_first 5786
_journal_paper_doi 10.1021/acs.chemmater.8b02821
_journal_volume 30
_journal_year 2018
_chemical_compound_source synthesized
_chemical_formula_moiety '2(C46 H36 Cu N2 O2 P2 S), 2(B F4)'
_chemical_formula_sum 'C92 H72 B2 Cu2 F8 N4 O4 P4 S2'
_chemical_formula_weight 1786.34
_space_group_IT_number 2
_space_group_name_Hall '-P 1'
_space_group_name_H-M_alt 'P -1'
_symmetry_cell_setting triclinic
_symmetry_space_group_name_Hall '-P 1'
_symmetry_space_group_name_H-M 'P -1'
_atom_sites_solution_hydrogens difmap
_atom_sites_solution_primary other
_cell_angle_alpha 101.9908(16)
_cell_angle_beta 99.5004(16)
_cell_angle_gamma 99.8941(15)
_cell_formula_units_Z 2
_cell_length_a 10.2401(7)
_cell_length_b 19.7604(14)
_cell_length_c 21.4189(15)
_cell_measurement_reflns_used 9941
_cell_measurement_temperature 90
_cell_measurement_theta_max 27.55
_cell_measurement_theta_min 2.45
_cell_volume 4084.8(5)
_computing_cell_refinement 'Apex2, (Bruker, 2007)'
_computing_data_collection 'Apex2, (Bruker, 2007)'
_computing_data_reduction 'Apex2, (Bruker, 2007)'
_computing_publication_material 'CRYSTALS (Betteridge et al., 2003)'
_computing_structure_refinement 'CRYSTALS (Betteridge et al., 2003)'
_computing_structure_solution 'Superflip (Palatinus & Chapuis, 2007)'
_diffrn_ambient_temperature 90
_diffrn_measured_fraction_theta_full 0.997
_diffrn_measured_fraction_theta_max 0.994
_diffrn_measurement_device Serial
_diffrn_measurement_device_type 'Bruker Apex Duo'
_diffrn_measurement_method \w/2\q
_diffrn_radiation_monochromator graphite
_diffrn_radiation_type 'Mo K\a'
_diffrn_radiation_wavelength 0.71073
_diffrn_reflns_av_R_equivalents 0.017
_diffrn_reflns_limit_h_max 12
_diffrn_reflns_limit_h_min -13
_diffrn_reflns_limit_k_max 25
_diffrn_reflns_limit_k_min -12
_diffrn_reflns_limit_l_max 25
_diffrn_reflns_limit_l_min -27
_diffrn_reflns_number 36823
_diffrn_reflns_theta_full 26.999
_diffrn_reflns_theta_max 27.550
_diffrn_reflns_theta_min 0.994
_diffrn_standards_decay_% 0
_diffrn_standards_interval_count 0
_diffrn_standards_interval_time 0
_diffrn_standards_number 0
_exptl_absorpt_coefficient_mu 0.725
_exptl_absorpt_correction_T_max 1.00
_exptl_absorpt_correction_T_min 0.92
_exptl_absorpt_correction_type multi-scan
_exptl_absorpt_process_details 'Apex2, (Bruker, 2007)'
_exptl_crystal_colour yellow
_exptl_crystal_density_diffrn 1.452
_exptl_crystal_density_method 'not measured'
_exptl_crystal_description block
_exptl_crystal_F_000 1832
_exptl_crystal_size_max 0.42
_exptl_crystal_size_mid 0.24
_exptl_crystal_size_min 0.20
_refine_diff_density_max 1.03
_refine_diff_density_min -1.49
_refine_ls_extinction_method None
_refine_ls_goodness_of_fit_ref 0.9181
_refine_ls_hydrogen_treatment constr
_refine_ls_matrix_type full
_refine_ls_number_parameters 1117
_refine_ls_number_reflns 18675
_refine_ls_number_restraints 132
_refine_ls_R_factor_all 0.0548
_refine_ls_R_factor_gt 0.0413
_refine_ls_shift/su_max 0.0020159
_refine_ls_shift/su_mean 0.0000381
_refine_ls_structure_factor_coef Fsqd
_refine_ls_weighting_details
;
 Method, part 1, Chebychev polynomial, (Watkin, 1994, Prince, 1982) 
 [weight] = 1.0/[A~0~*T~0~(x)+A~1~*T~1~(x) ... +A~n-1~]*T~n-1~(x)] 
 where A~i~ are the Chebychev coefficients listed below and x= Fcalc/Fmax 
 Method = Robust Weighting (Prince, 1982) 
 W = [weight] * [1-(deltaF/6*sigmaF)^2^]^2^ 
 A~i~ are: 
 4.05 5.66 2.47 0.632 
;
_refine_ls_weighting_scheme calc
_refine_ls_wR_factor_all 0.1013
_refine_ls_wR_factor_gt 0.0901
_refine_ls_wR_factor_ref 0.1013
_reflns_limit_h_max 13
_reflns_limit_h_min -13
_reflns_limit_k_max 25
_reflns_limit_k_min -25
_reflns_limit_l_max 27
_reflns_limit_l_min 0
_reflns_number_gt 14733
_reflns_number_total 18738
_reflns_threshold_expression I>2.0\s(I)
_oxford_diffrn_Wilson_B_factor 1.64
_oxford_diffrn_Wilson_scale 104.44
_oxford_refine_ls_r_factor_ref 0.0548
_oxford_refine_ls_scale 0.107216(18)
_oxford_reflns_number_all 18676
_oxford_reflns_threshold_expression_ref I>-3.0\s(I)
_cod_data_source_file cm8b02821_si_001.cif
_cod_data_source_block Cu-DPSO
_cod_depositor_comments
;
The following automatic conversions were performed:

data item '_atom_sites_solution_primary' value 'Other' was changed to
'other' in accordance with the
/home/data/users/saulius/crontab/automatic-downloads/current/ACS/lib/dictionaries/cif_core.dic
dictionary named 'cif_core.dic' version 2.4.2 last updated on
2011-04-26.

Automatic conversion script
Id: cif_fix_values 6909 2019-04-08 15:41:33Z antanas 
;
_cod_original_sg_symbol_Hall '-P 1 '
_cod_original_sg_symbol_H-M 'P -1 '
_cod_database_code 4003128

loop_
_symmetry_equiv_pos_as_xyz
x,y,z
-x,-y,-z

loop_
_atom_site_label
_atom_site_type_symbol
_atom_site_fract_x
_atom_site_fract_y
_atom_site_fract_z
_atom_site_U_iso_or_equiv
_atom_site_occupancy
_atom_site_adp_type
_atom_site_refinement_flags_posn
_atom_site_refinement_flags_adp
_atom_site_disorder_group
C1 C 0.4469(3) 0.05777(16) 0.88434(12) 0.0272 1.0000 Uani . . .
C2 C 0.3187(3) 0.05907(18) 0.85024(14) 0.0344 1.0000 Uani . . .
C3 C 0.2240(3) -0.0037(2) 0.82076(15) 0.0456 1.0000 Uani . . .
C4 C 0.2572(3) -0.0682(2) 0.82314(16) 0.0439 1.0000 Uani . . .
C5 C 0.3846(3) -0.07051(18) 0.85555(14) 0.0376 1.0000 Uani . . .
C6 C 0.4782(3) -0.00787(16) 0.88639(13) 0.0312 1.0000 Uani . . .
C7 C 0.7256(3) 0.11763(13) 0.94550(12) 0.0212 1.0000 Uani . . .
C8 C 0.7625(3) 0.09993(15) 1.00482(13) 0.0266 1.0000 Uani . . .
C9 C 0.8852(3) 0.08039(15) 1.02037(15) 0.0321 1.0000 Uani . . .
C10 C 0.9708(3) 0.07774(15) 0.97705(16) 0.0350 1.0000 Uani . . .
C11 C 0.9349(3) 0.09425(16) 0.91756(17) 0.0362 1.0000 Uani . . .
C12 C 0.8126(3) 0.11465(14) 0.90175(14) 0.0263 1.0000 Uani . . .
C13 C 0.5133(3) 0.17201(15) 0.99909(12) 0.0251 1.0000 Uani . . .
C14 C 0.4026(3) 0.13712(18) 1.01842(13) 0.0320 1.0000 Uani . . .
C15 C 0.3630(3) 0.1684(2) 1.07494(15) 0.0390 1.0000 Uani . . .
C16 C 0.4339(3) 0.23408(19) 1.11240(13) 0.0358 1.0000 Uani . . .
C17 C 0.5457(3) 0.27021(17) 1.09451(13) 0.0296 1.0000 Uani . . .
C18 C 0.5835(3) 0.23836(15) 1.03799(12) 0.0243 1.0000 Uani . . .
C19 C 0.7381(2) 0.34155(15) 1.03071(12) 0.0232 1.0000 Uani . . .
C20 C 0.8478(3) 0.37419(16) 1.08212(12) 0.0281 1.0000 Uani . . .
C21 C 0.9027(3) 0.44590(17) 1.09263(13) 0.0314 1.0000 Uani . . .
C22 C 0.8477(3) 0.48419(16) 1.05191(13) 0.0299 1.0000 Uani . . .
C23 C 0.7361(3) 0.45156(14) 1.00137(13) 0.0250 1.0000 Uani . . .
C24 C 0.6784(2) 0.37959(14) 0.98961(11) 0.0214 1.0000 Uani . . .
C25 C 0.3861(2) 0.32760(14) 0.95509(11) 0.0215 1.0000 Uani . . .
C26 C 0.2740(3) 0.27444(16) 0.92077(13) 0.0270 1.0000 Uani . . .
C27 C 0.1509(3) 0.27062(17) 0.94090(14) 0.0323 1.0000 Uani . . .
C28 C 0.1405(3) 0.31904(18) 0.99573(14) 0.0327 1.0000 Uani . . .
C29 C 0.2519(3) 0.37070(17) 1.03111(13) 0.0307 1.0000 Uani . . .
C30 C 0.3749(3) 0.37561(15) 1.01085(12) 0.0256 1.0000 Uani . . .
C31 C 0.5230(3) 0.40389(14) 0.87666(11) 0.0217 1.0000 Uani . . .
C32 C 0.4211(3) 0.44248(15) 0.87896(12) 0.0252 1.0000 Uani . . .
C33 C 0.4165(3) 0.49586(16) 0.84555(13) 0.0307 1.0000 Uani . U .
C34 C 0.5134(3) 0.51107(16) 0.80935(13) 0.0320 1.0000 Uani . U .
C35 C 0.6145(3) 0.47249(16) 0.80603(13) 0.0293 1.0000 Uani . . .
C36 C 0.6195(3) 0.41953(14) 0.83921(13) 0.0247 1.0000 Uani . . .
C41 C 0.8730(3) 0.78225(15) 0.76462(13) 0.0307 1.0000 Uani . . .
C42 C 0.8975(3) 0.77117(17) 0.82731(13) 0.0336 1.0000 Uani . U .
C43 C 0.8757(3) 0.70347(17) 0.83643(13) 0.0306 1.0000 Uani . U .
C44 C 0.8317(4) 0.64667(17) 0.78276(16) 0.0420 1.0000 Uani . U .
C45 C 0.8063(3) 0.65733(15) 0.72005(14) 0.0329 1.0000 Uani . U .
C46 C 0.8266(2) 0.72520(13) 0.71036(11) 0.0192 1.0000 Uani . U .
C47 C 0.8667(2) 0.67976(15) 0.57791(12) 0.0250 1.0000 Uani . . .
C48 C 0.9780(3) 0.6551(2) 0.60290(15) 0.0500 1.0000 Uani . . .
C49 C 1.0396(3) 0.6133(2) 0.56037(16) 0.0465 1.0000 Uani . U .
C50 C 0.9906(3) 0.59590(18) 0.49423(15) 0.0394 1.0000 Uani . . .
C51 C 0.8808(3) 0.62047(15) 0.46908(13) 0.0287 1.0000 Uani . U .
C52 C 0.8175(3) 0.66162(14) 0.51057(12) 0.0239 1.0000 Uani . U .
C53 C 0.8929(2) 0.82597(14) 0.63731(11) 0.0231 1.0000 Uani . U .
C54 C 1.0193(3) 0.83513(18) 0.61977(13) 0.0332 1.0000 Uani . U .
C55 C 1.0980(3) 0.9029(2) 0.62962(16) 0.0444 1.0000 Uani . . .
C56 C 1.0521(3) 0.96166(19) 0.65657(15) 0.0387 1.0000 Uani . . .
C57 C 0.9261(3) 0.95451(16) 0.67320(13) 0.0310 1.0000 Uani . . .
C58 C 0.8481(2) 0.88679(14) 0.66345(12) 0.0234 1.0000 Uani . . .
C59 C 0.6415(3) 0.92322(13) 0.67826(12) 0.0225 1.0000 Uani . . .
C60 C 0.6464(3) 0.97707(15) 0.73261(13) 0.0323 1.0000 Uani . . .
C61 C 0.5569(3) 1.02211(15) 0.72834(15) 0.0354 1.0000 Uani . . .
C62 C 0.4644(3) 1.01376(14) 0.67100(15) 0.0310 1.0000 Uani . . .
C63 C 0.4598(2) 0.95932(13) 0.61670(13) 0.0244 1.0000 Uani . . .
C64 C 0.5482(2) 0.91297(12) 0.61980(12) 0.0200 1.0000 Uani . . .
C65 C 0.6680(2) 0.87098(12) 0.50990(11) 0.0163 1.0000 Uani . . .
C66 C 0.7256(2) 0.94265(13) 0.51998(12) 0.0190 1.0000 Uani . . .
C67 C 0.8193(2) 0.96401(14) 0.48379(12) 0.0234 1.0000 Uani . . .
C68 C 0.8554(2) 0.91440(15) 0.43756(12) 0.0248 1.0000 Uani . . .
C69 C 0.7970(3) 0.84288(15) 0.42645(13) 0.0257 1.0000 Uani . . .
C70 C 0.7046(2) 0.82143(14) 0.46289(12) 0.0231 1.0000 Uani . . .
C71 C 0.3823(2) 0.83256(12) 0.49697(11) 0.0164 1.0000 Uani . . .
C72 C 0.2646(2) 0.78940(14) 0.50405(13) 0.0237 1.0000 Uani . . .
C73 C 0.1410(3) 0.78285(16) 0.46221(15) 0.0316 1.0000 Uani . . .
C74 C 0.1345(3) 0.81814(16) 0.41274(15) 0.0299 1.0000 Uani . . .
C75 C 0.2505(3) 0.86073(14) 0.40482(13) 0.0243 1.0000 Uani . . .
C76 C 0.3739(2) 0.86789(13) 0.44675(12) 0.0200 1.0000 Uani . . .
C81 C 0.4094(3) 0.36643(17) 0.66404(13) 0.0322 1.0000 Uani . . .
C82 C 0.3022(3) 0.37804(19) 0.69387(14) 0.0395 1.0000 Uani . . .
C83 C 0.2580(3) 0.3330(2) 0.73080(14) 0.0391 1.0000 Uani . . .
C84 C 0.3231(3) 0.27797(17) 0.73842(13) 0.0304 1.0000 Uani . . .
C85 C 0.4309(3) 0.27303(14) 0.70770(11) 0.0231 1.0000 Uani . . .
C86 C 0.6833(3) 0.25524(13) 0.75359(12) 0.0220 1.0000 Uani . . .
C87 C 0.7634(3) 0.28833(16) 0.71799(14) 0.0301 1.0000 Uani . . .
C88 C 0.8892(3) 0.32871(16) 0.75134(17) 0.0355 1.0000 Uani . . .
C89 C 0.9305(3) 0.33221(16) 0.81709(17) 0.0351 1.0000 Uani . . .
C90 C 0.8446(3) 0.29553(15) 0.84823(14) 0.0282 1.0000 Uani . . .
C91 C 0.3995(2) 0.64762(13) 0.45283(12) 0.0218 1.0000 Uani . . .
C92 C 0.3087(3) 0.59011(17) 0.40966(15) 0.0369 1.0000 Uani . . .
C93 C 0.2695(3) 0.52995(16) 0.43000(19) 0.0450 1.0000 Uani . . .
C94 C 0.3235(3) 0.52754(14) 0.4927(2) 0.0422 1.0000 Uani . . .
C95 C 0.4139(2) 0.58776(13) 0.53291(15) 0.0258 1.0000 Uani . . .
C96 C 0.4145(3) 0.64988(17) 0.65799(14) 0.0306 1.0000 Uani . . .
C97 C 0.3280(3) 0.6269(2) 0.69662(15) 0.0431 1.0000 Uani . . .
C98 C 0.2727(3) 0.6774(2) 0.73200(14) 0.0481 1.0000 Uani . . .
C99 C 0.3064(3) 0.7467(2) 0.72778(14) 0.0500 1.0000 Uani . . .
C100 C 0.3935(3) 0.76460(19) 0.68775(14) 0.0372 1.0000 Uani . . .
Cu11 Cu 0.56633(3) 0.736971(15) 0.585034(13) 0.0158 1.0000 Uani . . .
P12 P 0.54106(6) 0.83738(3) 0.55257(3) 0.0149 1.0000 Uani . . .
O21 O 0.72489(18) 0.87469(9) 0.68335(8) 0.0225 1.0000 Uani . . .
P11 P 0.78503(6) 0.73917(3) 0.62772(3) 0.0184 1.0000 Uani . . .
N11 N 0.45312(19) 0.64723(10) 0.51443(10) 0.0175 1.0000 Uani . . .
S11 S 0.49613(7) 0.58652(5) 0.61360(5) 0.0412 1.0000 Uani . . .
O11 O 0.4390(3) 0.51637(16) 0.62432(18) 0.0695 1.0000 Uani . . .
N12 N 0.4479(2) 0.71669(13) 0.65258(10) 0.0262 1.0000 Uani . . .
Cu1 Cu 0.57184(3) 0.227790(17) 0.866726(14) 0.0203 1.0000 Uani . U .
P2 P 0.53724(6) 0.33386(4) 0.92017(3) 0.0192 1.0000 Uani . . .
O2 O 0.69614(18) 0.26840(10) 1.01698(9) 0.0236 1.0000 Uani . . .
P1 P 0.56471(7) 0.14249(4) 0.92183(3) 0.0216 1.0000 Uani . . .
O1 O 0.46493(19) 0.17185(10) 0.76797(9) 0.0262 1.0000 Uani . . .
S1 S 0.51619(6) 0.20131(3) 0.71481(3) 0.0223 1.0000 Uani . . .
N1 N 0.7200(2) 0.25757(11) 0.81701(10) 0.0205 1.0000 Uani . . .
N2 N 0.4740(2) 0.31383(12) 0.67004(10) 0.0258 1.0000 Uani . . .
F109 F 1.10131(17) 0.51290(9) 0.26388(9) 0.0376 1.0000 Uani D U .
B11 B 0.9794(4) 0.50156(19) 0.2832(2) 0.0413 1.0000 Uani . . .
F111 F 0.9841(3) 0.56583(17) 0.33276(14) 0.0468 0.7041 Uani . U 1
F112 F 0.8656(3) 0.48157(19) 0.24335(14) 0.0528 0.7041 Uani . U 1
F113 F 0.9942(3) 0.45299(16) 0.32636(16) 0.0502 0.7041 Uani . U 1
F114 F 0.0673(5) 0.1060(2) 0.79411(18) 0.0407 0.5668 Uani . U 1
B1 B 0.0099(3) 0.14813(17) 0.75485(15) 0.0274 1.0000 Uani . . .
F116 F 0.0387(8) 0.1322(3) 0.6951(3) 0.0312 0.5668 Uani . U 1
F117 F -0.12806(18) 0.13444(11) 0.75220(9) 0.0449 1.0000 Uani D U .
F118 F 0.0638(3) 0.21782(15) 0.78625(16) 0.0328 0.5668 Uani . U 1
H661 H 0.7016 0.9765 0.5512 0.0225 1.0000 Uiso R . .
H671 H 0.8575 1.0119 0.4916 0.0280 1.0000 Uiso R . .
H681 H 0.9186 0.9289 0.4139 0.0301 1.0000 Uiso R . .
H691 H 0.8195 0.8096 0.3942 0.0320 1.0000 Uiso R . .
H701 H 0.6656 0.7733 0.4555 0.0282 1.0000 Uiso R . .
H721 H 0.2692 0.7647 0.5370 0.0279 1.0000 Uiso R . .
H731 H 0.0629 0.7543 0.4674 0.0382 1.0000 Uiso R . .
H741 H 0.0530 0.8125 0.3841 0.0357 1.0000 Uiso R . .
H751 H 0.2455 0.8840 0.3713 0.0288 1.0000 Uiso R . .
H761 H 0.4512 0.8967 0.4415 0.0246 1.0000 Uiso R . .
H631 H 0.3957 0.9532 0.5783 0.0282 1.0000 Uiso R . .
H621 H 0.4045 1.0440 0.6686 0.0368 1.0000 Uiso R . .
H611 H 0.5597 1.0582 0.7646 0.0423 1.0000 Uiso R . .
H601 H 0.7091 0.9823 0.7708 0.0391 1.0000 Uiso R . .
H571 H 0.8939 0.9944 0.6906 0.0375 1.0000 Uiso R . .
H561 H 1.1066 1.0071 0.6641 0.0459 1.0000 Uiso R . .
H551 H 1.1819 0.9084 0.6181 0.0529 1.0000 Uiso R . .
H541 H 1.0503 0.7959 0.6020 0.0391 1.0000 Uiso R . .
H521 H 0.7404 0.6774 0.4927 0.0283 1.0000 Uiso R . .
H511 H 0.8480 0.6088 0.4244 0.0337 1.0000 Uiso R . .
H501 H 1.0314 0.5679 0.4666 0.0468 1.0000 Uiso R . .
H491 H 1.1124 0.5964 0.5775 0.0688 1.0000 Uiso R . .
H481 H 1.0125 0.6657 0.6472 0.0599 1.0000 Uiso R . .
H451 H 0.7772 0.6188 0.6847 0.0399 1.0000 Uiso R . .
H441 H 0.8181 0.6011 0.7882 0.0514 1.0000 Uiso R . .
H431 H 0.8926 0.6969 0.8785 0.0369 1.0000 Uiso R . .
H421 H 0.9291 0.8102 0.8632 0.0412 1.0000 Uiso R . .
H411 H 0.8878 0.8283 0.7593 0.0378 1.0000 Uiso R . .
H911 H 0.4272 0.6893 0.4391 0.0257 1.0000 Uiso R . .
H921 H 0.2742 0.5924 0.3671 0.0443 1.0000 Uiso R . .
H931 H 0.2070 0.4916 0.4016 0.0540 1.0000 Uiso R . .
H941 H 0.3017 0.4883 0.5088 0.0505 1.0000 Uiso R . .
H1001 H 0.4164 0.8114 0.6851 0.0445 1.0000 Uiso R . .
H991 H 0.2720 0.7816 0.7512 0.0593 1.0000 Uiso R . .
H981 H 0.2125 0.6649 0.7578 0.0566 1.0000 Uiso R . .
H971 H 0.3080 0.5797 0.6987 0.0517 1.0000 Uiso R . .
H231 H 0.7001 0.4789 0.9747 0.0299 1.0000 Uiso R . .
H221 H 0.8855 0.5321 1.0586 0.0358 1.0000 Uiso R . .
H211 H 0.9756 0.4678 1.1274 0.0376 1.0000 Uiso R . .
H201 H 0.8837 0.3478 1.1085 0.0340 1.0000 Uiso R . .
H171 H 0.5944 0.3150 1.1195 0.0357 1.0000 Uiso R . .
H161 H 0.4069 0.2543 1.1505 0.0430 1.0000 Uiso R . .
H151 H 0.2884 0.1446 1.0873 0.0467 1.0000 Uiso R . .
H141 H 0.3548 0.0927 0.9934 0.0375 1.0000 Uiso R . .
H121 H 0.7882 0.1269 0.8625 0.0318 1.0000 Uiso R . .
H111 H 0.9921 0.0923 0.8880 0.0433 1.0000 Uiso R . .
H101 H 1.0526 0.0646 0.9882 0.0423 1.0000 Uiso R . .
H91 H 0.9099 0.0687 1.0603 0.0388 1.0000 Uiso R . .
H81 H 0.7041 0.1012 1.0337 0.0315 1.0000 Uiso R . .
H21 H 0.2984 0.1020 0.8475 0.0404 1.0000 Uiso R . .
H31 H 0.1399 -0.0018 0.7990 0.0548 1.0000 Uiso R . .
H41 H 0.1935 -0.1102 0.8028 0.0525 1.0000 Uiso R . .
H51 H 0.4063 -0.1146 0.8567 0.0452 1.0000 Uiso R . .
H61 H 0.5627 -0.0097 0.9098 0.0379 1.0000 Uiso R . .
H301 H 0.4497 0.4112 1.0345 0.0306 1.0000 Uiso R . .
H291 H 0.2450 0.4026 1.0687 0.0374 1.0000 Uiso R . .
H281 H 0.0584 0.3170 1.0087 0.0394 1.0000 Uiso R . .
H271 H 0.0759 0.2354 0.9174 0.0393 1.0000 Uiso R . .
H261 H 0.2805 0.2414 0.8832 0.0324 1.0000 Uiso R . .
H321 H 0.3540 0.4318 0.9027 0.0298 1.0000 Uiso R . .
H331 H 0.3467 0.5210 0.8468 0.0371 1.0000 Uiso R . .
H341 H 0.5103 0.5471 0.7868 0.0381 1.0000 Uiso R . .
H351 H 0.6798 0.4824 0.7817 0.0352 1.0000 Uiso R . .
H361 H 0.6890 0.3941 0.8370 0.0288 1.0000 Uiso R . .
H901 H 0.8701 0.2962 0.8917 0.0328 1.0000 Uiso R . .
H891 H 1.0153 0.3588 0.8404 0.0421 1.0000 Uiso R . .
H881 H 0.9453 0.3534 0.7292 0.0423 1.0000 Uiso R . .
H871 H 0.7304 0.2830 0.6725 0.0360 1.0000 Uiso R . .
H831 H 0.1852 0.3386 0.7510 0.0468 1.0000 Uiso R . .
H821 H 0.2611 0.4156 0.6886 0.0469 1.0000 Uiso R . .
H811 H 0.4385 0.3965 0.6377 0.0391 1.0000 Uiso R . .
F123 F 0.9182(5) 0.4272(3) 0.2449(3) 0.0353 0.2959 Uani . U 2
F122 F 0.9027(4) 0.5362(3) 0.2320(2) 0.0198 0.2959 Uani . U 2
F121 F 0.9536(7) 0.5155(4) 0.3341(3) 0.0399 0.2959 Uani . U 2
F128 F 0.0462(7) 0.2179(3) 0.7389(4) 0.0791 0.4332 Uani . U 2
F124 F 0.0900(7) 0.1483(5) 0.8074(3) 0.0763 0.4332 Uani . U 2
F126 F 0.0373(14) 0.1096(4) 0.6993(5) 0.0522 0.4332 Uani . U 2
H841 H 0.2958 0.2453 0.7638 0.0366 1.0000 Uiso R . .

loop_
_atom_site_aniso_label
_atom_site_aniso_U_11
_atom_site_aniso_U_22
_atom_site_aniso_U_33
_atom_site_aniso_U_23
_atom_site_aniso_U_13
_atom_site_aniso_U_12
C1 0.0265(13) 0.0392(15) 0.0137(11) 0.0070(10) 0.0044(9) 0.0006(11)
C2 0.0285(14) 0.0488(18) 0.0217(13) 0.0046(12) 0.0012(11) 0.0060(13)
C3 0.0278(15) 0.073(3) 0.0253(15) 0.0018(15) -0.0001(12) -0.0013(15)
C4 0.0405(18) 0.049(2) 0.0291(15) -0.0029(14) 0.0047(13) -0.0090(15)
C5 0.0436(17) 0.0375(16) 0.0251(14) 0.0058(12) 0.0042(12) -0.0037(13)
C6 0.0322(14) 0.0396(16) 0.0202(12) 0.0108(11) 0.0036(11) 0.0004(12)
C7 0.0237(12) 0.0197(12) 0.0212(12) 0.0061(9) 0.0056(9) 0.0051(9)
C8 0.0281(13) 0.0312(14) 0.0216(12) 0.0081(10) 0.0046(10) 0.0079(11)
C9 0.0345(15) 0.0286(14) 0.0325(15) 0.0081(12) 0.0002(12) 0.0108(12)
C10 0.0302(14) 0.0262(14) 0.0509(18) 0.0105(13) 0.0054(13) 0.0139(11)
C11 0.0367(16) 0.0317(15) 0.0519(19) 0.0160(14) 0.0238(14) 0.0174(13)
C12 0.0329(14) 0.0213(12) 0.0297(13) 0.0095(10) 0.0124(11) 0.0091(10)
C13 0.0241(12) 0.0409(15) 0.0153(11) 0.0121(10) 0.0058(9) 0.0124(11)
C14 0.0262(13) 0.0504(18) 0.0209(13) 0.0120(12) 0.0062(10) 0.0068(12)
C15 0.0285(14) 0.065(2) 0.0272(14) 0.0156(14) 0.0129(12) 0.0079(14)
C16 0.0318(15) 0.062(2) 0.0184(12) 0.0106(13) 0.0109(11) 0.0173(14)
C17 0.0291(14) 0.0464(17) 0.0173(12) 0.0096(11) 0.0058(10) 0.0159(12)
C18 0.0224(12) 0.0376(15) 0.0185(11) 0.0129(10) 0.0052(9) 0.0128(11)
C19 0.0192(11) 0.0358(14) 0.0155(11) 0.0032(10) 0.0056(9) 0.0108(10)
C20 0.0222(12) 0.0460(16) 0.0183(12) 0.0064(11) 0.0032(10) 0.0157(12)
C21 0.0221(13) 0.0461(17) 0.0207(12) -0.0031(12) 0.0010(10) 0.0103(12)
C22 0.0251(13) 0.0345(15) 0.0260(13) -0.0020(11) 0.0049(10) 0.0068(11)
C23 0.0239(12) 0.0301(13) 0.0216(12) 0.0024(10) 0.0062(10) 0.0103(10)
C24 0.0173(11) 0.0332(13) 0.0141(10) 0.0019(9) 0.0039(9) 0.0104(10)
C25 0.0179(11) 0.0347(14) 0.0152(11) 0.0071(10) 0.0047(9) 0.0124(10)
C26 0.0216(12) 0.0386(15) 0.0202(12) 0.0030(11) 0.0041(10) 0.0096(11)
C27 0.0183(12) 0.0495(18) 0.0258(13) 0.0059(12) 0.0015(10) 0.0056(12)
C28 0.0212(13) 0.0579(19) 0.0246(13) 0.0135(13) 0.0104(10) 0.0133(13)
C29 0.0300(14) 0.0484(17) 0.0177(12) 0.0059(11) 0.0108(10) 0.0160(13)
C30 0.0231(12) 0.0356(14) 0.0182(11) 0.0037(10) 0.0048(9) 0.0094(11)
C31 0.0223(12) 0.0279(13) 0.0151(11) 0.0027(9) 0.0036(9) 0.0096(10)
C32 0.0231(12) 0.0385(15) 0.0174(11) 0.0059(10) 0.0060(9) 0.0147(11)
C33 0.0334(14) 0.0403(15) 0.0231(12) 0.0086(11) 0.0042(10) 0.0213(12)
C34 0.0413(15) 0.0387(15) 0.0209(12) 0.0111(11) 0.0061(11) 0.0172(12)
C35 0.0341(14) 0.0358(15) 0.0201(12) 0.0066(11) 0.0088(11) 0.0102(12)
C36 0.0242(12) 0.0275(13) 0.0239(12) 0.0038(10) 0.0076(10) 0.0106(10)
C41 0.0398(16) 0.0289(14) 0.0193(12) 0.0054(10) 0.0042(11) -0.0011(12)
C42 0.0450(17) 0.0366(13) 0.0165(12) 0.0030(11) 0.0056(11) 0.0064(13)
C43 0.0317(14) 0.0445(14) 0.0223(12) 0.0140(10) 0.0067(10) 0.0176(12)
C44 0.060(2) 0.0295(14) 0.0370(14) 0.0145(11) -0.0039(14) 0.0173(14)
C45 0.0431(16) 0.0243(12) 0.0262(12) 0.0008(10) -0.0070(12) 0.0137(12)
C46 0.0119(10) 0.0280(11) 0.0178(11) 0.0041(9) 0.0041(8) 0.0053(9)
C47 0.0117(10) 0.0360(14) 0.0199(12) -0.0068(10) 0.0052(9) -0.0001(10)
C48 0.0221(14) 0.089(3) 0.0245(14) -0.0208(16) -0.0048(11) 0.0256(16)
C49 0.0216(14) 0.0761(18) 0.0354(16) -0.0085(14) 0.0040(11) 0.0221(15)
C50 0.0222(13) 0.0512(19) 0.0343(16) -0.0145(14) 0.0143(12) 0.0022(13)
C51 0.0299(13) 0.0302(13) 0.0201(12) -0.0011(10) 0.0113(10) -0.0060(11)
C52 0.0217(12) 0.0268(12) 0.0209(12) 0.0045(8) 0.0077(9) -0.0022(9)
C53 0.0155(10) 0.0342(12) 0.0132(10) 0.0031(8) 0.0008(8) -0.0064(9)
C54 0.0166(11) 0.0564(16) 0.0240(13) 0.0117(12) 0.0056(10) -0.0030(12)
C55 0.0178(13) 0.073(2) 0.0414(17) 0.0291(17) 0.0048(12) -0.0108(14)
C56 0.0245(14) 0.0495(19) 0.0369(16) 0.0234(14) -0.0025(12) -0.0132(13)
C57 0.0256(13) 0.0359(15) 0.0242(13) 0.0128(11) -0.0048(10) -0.0098(11)
C58 0.0176(11) 0.0323(14) 0.0149(11) 0.0072(10) -0.0005(9) -0.0067(10)
C59 0.0246(12) 0.0189(11) 0.0204(11) 0.0000(9) 0.0108(9) -0.0049(9)
C60 0.0450(17) 0.0244(13) 0.0195(12) -0.0037(10) 0.0109(11) -0.0069(12)
C61 0.0504(18) 0.0199(13) 0.0319(15) -0.0061(11) 0.0238(13) -0.0027(12)
C62 0.0302(14) 0.0183(12) 0.0416(16) -0.0042(11) 0.0214(12) -0.0022(10)
C63 0.0174(11) 0.0199(12) 0.0312(13) -0.0036(10) 0.0118(10) -0.0029(9)
C64 0.0180(11) 0.0168(11) 0.0225(12) -0.0008(9) 0.0112(9) -0.0032(9)
C65 0.0117(10) 0.0189(11) 0.0170(10) 0.0034(9) 0.0033(8) 0.0008(8)
C66 0.0173(11) 0.0184(11) 0.0205(11) 0.0033(9) 0.0048(9) 0.0026(9)
C67 0.0192(11) 0.0238(12) 0.0249(12) 0.0072(10) 0.0031(9) -0.0022(9)
C68 0.0165(11) 0.0363(14) 0.0214(12) 0.0085(10) 0.0069(9) 0.0002(10)
C69 0.0207(12) 0.0325(14) 0.0215(12) -0.0008(10) 0.0090(10) 0.0033(10)
C70 0.0198(11) 0.0216(12) 0.0244(12) -0.0016(10) 0.0087(10) 0.0003(9)
C71 0.0144(10) 0.0147(10) 0.0188(11) 0.0007(8) 0.0040(8) 0.0029(8)
C72 0.0149(11) 0.0260(13) 0.0312(13) 0.0112(10) 0.0051(10) 0.0018(9)
C73 0.0130(11) 0.0381(16) 0.0456(17) 0.0172(13) 0.0067(11) 0.0012(10)
C74 0.0158(11) 0.0386(15) 0.0371(15) 0.0119(12) 0.0023(10) 0.0099(11)
C75 0.0232(12) 0.0274(13) 0.0259(13) 0.0094(10) 0.0061(10) 0.0106(10)
C76 0.0189(11) 0.0175(11) 0.0243(12) 0.0051(9) 0.0075(9) 0.0028(9)
C81 0.0401(16) 0.0405(16) 0.0221(13) 0.0102(12) 0.0056(11) 0.0223(13)
C82 0.0449(18) 0.058(2) 0.0230(13) 0.0088(13) 0.0039(12) 0.0361(16)
C83 0.0320(15) 0.069(2) 0.0223(13) 0.0097(14) 0.0061(11) 0.0296(15)
C84 0.0253(13) 0.0505(18) 0.0182(12) 0.0096(12) 0.0051(10) 0.0137(12)
C85 0.0252(12) 0.0309(13) 0.0133(10) 0.0028(9) 0.0024(9) 0.0108(10)
C86 0.0234(12) 0.0241(12) 0.0243(12) 0.0092(10) 0.0081(10) 0.0137(10)
C87 0.0333(14) 0.0381(15) 0.0338(14) 0.0205(12) 0.0183(12) 0.0222(12)
C88 0.0297(14) 0.0346(15) 0.0564(19) 0.0246(14) 0.0216(14) 0.0162(12)
C89 0.0202(13) 0.0353(16) 0.0526(19) 0.0100(14) 0.0111(12) 0.0110(11)
C90 0.0211(12) 0.0324(14) 0.0325(14) 0.0053(11) 0.0061(10) 0.0122(11)
C91 0.0173(11) 0.0209(12) 0.0225(12) -0.0027(9) 0.0026(9) 0.0030(9)
C92 0.0199(13) 0.0416(17) 0.0353(15) -0.0173(13) 0.0024(11) 0.0050(12)
C93 0.0205(13) 0.0278(15) 0.067(2) -0.0255(15) 0.0138(14) -0.0053(11)
C94 0.0254(14) 0.0129(12) 0.093(3) 0.0059(14) 0.0332(17) 0.0039(10)
C95 0.0160(11) 0.0186(12) 0.0503(17) 0.0139(11) 0.0162(11) 0.0080(9)
C96 0.0156(11) 0.0568(19) 0.0280(13) 0.0285(13) 0.0052(10) 0.0077(12)
C97 0.0175(13) 0.085(3) 0.0365(16) 0.0421(18) 0.0056(12) 0.0041(14)
C98 0.0191(13) 0.102(3) 0.0183(13) 0.0200(16) 0.0047(11) -0.0083(16)
C99 0.0269(15) 0.087(3) 0.0195(14) -0.0103(15) 0.0110(12) -0.0110(16)
C100 0.0229(13) 0.0549(19) 0.0215(13) -0.0065(13) 0.0073(11) -0.0081(13)
Cu11 0.01146(12) 0.02016(14) 0.01456(13) 0.00418(10) 0.00316(10) -0.00048(10)
P12 0.0125(2) 0.0145(3) 0.0155(3) 0.0000(2) 0.0048(2) -0.0004(2)
O21 0.0212(8) 0.0230(9) 0.0188(8) 0.0029(7) 0.0038(7) -0.0041(7)
P11 0.0112(3) 0.0276(3) 0.0134(3) 0.0010(2) 0.0030(2) 0.0010(2)
N11 0.0125(9) 0.0141(9) 0.0253(10) 0.0041(8) 0.0050(7) 0.0013(7)
S11 0.0235(3) 0.0557(5) 0.0713(6) 0.0529(5) 0.0231(3) 0.0217(3)
O11 0.0518(15) 0.0693(18) 0.137(3) 0.089(2) 0.0526(18) 0.0378(14)
N12 0.0146(10) 0.0456(14) 0.0166(10) 0.0090(9) 0.0028(8) -0.0001(9)
Cu1 0.02078(14) 0.02820(16) 0.01488(13) 0.00642(11) 0.00591(11) 0.00967(12)
P2 0.0165(3) 0.0283(3) 0.0143(3) 0.0037(2) 0.0040(2) 0.0093(2)
O2 0.0222(9) 0.0314(10) 0.0204(8) 0.0074(7) 0.0071(7) 0.0109(7)
P1 0.0209(3) 0.0308(3) 0.0155(3) 0.0087(2) 0.0050(2) 0.0070(3)
O1 0.0270(9) 0.0332(10) 0.0187(8) 0.0090(7) 0.0053(7) 0.0038(8)
S1 0.0265(3) 0.0279(3) 0.0154(3) 0.0064(2) 0.0061(2) 0.0100(2)
N1 0.0198(10) 0.0236(10) 0.0216(10) 0.0060(8) 0.0069(8) 0.0108(8)
N2 0.0296(11) 0.0322(12) 0.0186(10) 0.0065(9) 0.0052(9) 0.0137(10)
F109 0.0316(9) 0.0292(9) 0.0540(11) 0.0039(8) 0.0249(8) 0.0040(7)
B11 0.0265(16) 0.0276(17) 0.079(3) 0.0198(18) 0.0233(18) 0.0090(13)
F111 0.0551(17) 0.0522(16) 0.0415(14) 0.0086(13) 0.0272(12) 0.0208(14)
F112 0.0371(14) 0.079(2) 0.0421(15) 0.0259(14) 0.0052(12) 0.0014(14)
F113 0.0384(14) 0.0509(16) 0.0690(19) 0.0351(14) 0.0099(13) 0.0063(12)
F114 0.062(2) 0.049(2) 0.0277(18) 0.0217(18) 0.0132(17) 0.038(2)
B1 0.0276(15) 0.0268(15) 0.0249(14) 0.0000(12) 0.0006(12) 0.0103(12)
F116 0.0483(18) 0.032(3) 0.0205(14) 0.0085(18) 0.0113(13) 0.020(2)
F117 0.0269(9) 0.0632(13) 0.0394(10) 0.0091(9) 0.0053(7) 0.0010(8)
F118 0.0359(15) 0.0184(13) 0.0351(16) -0.0113(12) 0.0114(14) -0.0001(11)
F123 0.023(2) 0.023(2) 0.063(3) 0.022(2) 0.015(2) -0.003(2)
F122 0.0127(19) 0.030(2) 0.020(2) 0.0126(18) -0.0001(16) 0.0096(17)
F121 0.053(3) 0.054(3) 0.022(2) 0.010(2) 0.020(2) 0.025(3)
F128 0.066(3) 0.044(3) 0.115(4) 0.009(3) 0.007(3) 0.004(2)
F124 0.059(3) 0.120(4) 0.043(3) 0.013(4) 0.000(2) 0.020(4)
F126 0.068(3) 0.047(5) 0.038(3) -0.005(3) 0.023(2) 0.009(4)

loop_
_atom_type_symbol
_atom_type_scat_dispersion_real
_atom_type_scat_dispersion_imag
_atom_type_scat_Cromer_Mann_a1
_atom_type_scat_Cromer_Mann_b1
_atom_type_scat_Cromer_Mann_a2
_atom_type_scat_Cromer_Mann_b2
_atom_type_scat_Cromer_Mann_a3
_atom_type_scat_Cromer_Mann_b3
_atom_type_scat_Cromer_Mann_a4
_atom_type_scat_Cromer_Mann_b4
_atom_type_scat_Cromer_Mann_c
_atom_type_scat_source
C 0.0033 0.0016 2.3100 20.8439 1.0200 10.2075 1.5886 0.5687 0.8650 51.6512 0.2156 'International Tables Vol C 4.2.6.8 and 6.1.1.4'
H 0.0000 0.0000 0.4930 10.5109 0.3229 26.1257 0.1402 3.1424 0.0408 57.7998 0.0030 'International Tables Vol C 4.2.6.8 and 6.1.1.4'
B 0.0013 0.0007 2.0545 23.2185 1.3326 1.0210 1.0979 60.3498 0.7068 0.1403 -0.1932 'International Tables Vol C 4.2.6.8 and 6.1.1.4'
N 0.0061 0.0033 12.2126 0.0057 3.1322 9.8933 2.0125 28.9975 1.1663 0.5826 -11.5290 'International Tables Vol C 4.2.6.8 and 6.1.1.4'
O 0.0106 0.0060 3.0485 13.2771 2.2868 5.7011 1.5463 0.3239 0.8670 32.9089 0.2508 'International Tables Vol C 4.2.6.8 and 6.1.1.4'
F 0.0171 0.0103 3.5392 10.2825 2.6412 4.2944 1.5170 0.2615 1.0243 26.1476 0.2776 'International Tables Vol C 4.2.6.8 and 6.1.1.4'
P 0.1023 0.0942 6.4345 1.9067 4.1791 27.1570 1.7800 0.5260 1.4908 68.1645 1.1149 'International Tables Vol C 4.2.6.8 and 6.1.1.4'
S 0.1246 0.1234 6.9053 1.4679 5.2034 22.2151 1.4379 0.2536 1.5863 56.1720 0.8669 'International Tables Vol C 4.2.6.8 and 6.1.1.4'
Cu 0.3201 1.2651 13.3380 3.5828 7.1676 0.2470 5.6158 11.3966 1.6735 64.8126 1.1910 'International Tables Vol C 4.2.6.8 and 6.1.1.4'

loop_
_geom_angle_atom_site_label_1
_geom_angle_atom_site_label_2
_geom_angle_atom_site_label_3
_geom_angle
_geom_angle_publ_flag
C2 C1 C6 118.4(3) yes
C2 C1 P1 117.6(2) yes
C6 C1 P1 124.0(2) yes
C1 C2 C3 120.5(3) yes
C1 C2 H21 118.9 no
C3 C2 H21 120.6 no
C2 C3 C4 120.2(3) yes
C2 C3 H31 119.3 no
C4 C3 H31 120.5 no
C3 C4 C5 120.1(3) yes
C3 C4 H41 119.8 no
C5 C4 H41 120.2 no
C4 C5 C6 119.8(3) yes
C4 C5 H51 119.4 no
C6 C5 H51 120.8 no
C1 C6 C5 121.0(3) yes
C1 C6 H61 119.5 no
C5 C6 H61 119.4 no
C8 C7 C12 119.4(2) yes
C8 C7 P1 122.3(2) yes
C12 C7 P1 118.30(19) yes
C7 C8 C9 120.2(3) yes
C7 C8 H81 119.5 no
C9 C8 H81 120.2 no
C8 C9 C10 120.1(3) yes
C8 C9 H91 120.1 no
C10 C9 H91 119.9 no
C9 C10 C11 120.4(3) yes
C9 C10 H101 119.0 no
C11 C10 H101 120.5 no
C10 C11 C12 120.0(3) yes
C10 C11 H111 120.8 no
C12 C11 H111 119.2 no
C7 C12 C11 119.9(3) yes
C7 C12 H121 119.2 no
C11 C12 H121 120.9 no
C14 C13 C18 118.2(2) yes
C14 C13 P1 125.1(2) yes
C18 C13 P1 116.36(19) yes
C13 C14 C15 120.4(3) yes
C13 C14 H141 119.7 no
C15 C14 H141 120.0 no
C14 C15 C16 120.2(3) yes
C14 C15 H151 119.6 no
C16 C15 H151 120.1 no
C15 C16 C17 120.8(3) yes
C15 C16 H161 119.4 no
C17 C16 H161 119.8 no
C16 C17 C18 118.2(3) yes
C16 C17 H171 121.5 no
C18 C17 H171 120.3 no
C13 C18 C17 122.2(3) yes
C13 C18 O2 114.8(2) yes
C17 C18 O2 123.0(3) yes
C20 C19 C24 121.8(3) yes
C20 C19 O2 118.0(2) yes
C24 C19 O2 119.9(2) yes
C19 C20 C21 119.8(3) yes
C19 C20 H201 119.5 no
C21 C20 H201 120.7 no
C20 C21 C22 119.6(3) yes
C20 C21 H211 119.6 no
C22 C21 H211 120.8 no
C21 C22 C23 120.4(3) yes
C21 C22 H221 119.6 no
C23 C22 H221 120.0 no
C22 C23 C24 121.4(3) yes
C22 C23 H231 118.7 no
C24 C23 H231 119.9 no
C19 C24 C23 117.1(2) yes
C19 C24 P2 120.5(2) yes
C23 C24 P2 122.33(19) yes
C26 C25 C30 119.4(2) yes
C26 C25 P2 116.92(19) yes
C30 C25 P2 123.5(2) yes
C25 C26 C27 120.2(2) yes
C25 C26 H261 120.2 no
C27 C26 H261 119.5 no
C26 C27 C28 119.8(3) yes
C26 C27 H271 119.9 no
C28 C27 H271 120.3 no
C27 C28 C29 120.4(2) yes
C27 C28 H281 119.8 no
C29 C28 H281 119.8 no
C28 C29 C30 120.2(3) yes
C28 C29 H291 120.2 no
C30 C29 H291 119.6 no
C25 C30 C29 119.9(3) yes
C25 C30 H301 120.1 no
C29 C30 H301 120.0 no
C32 C31 C36 118.4(2) yes
C32 C31 P2 123.2(2) yes
C36 C31 P2 118.40(19) yes
C31 C32 C33 120.7(2) yes
C31 C32 H321 119.5 no
C33 C32 H321 119.8 no
C32 C33 C34 120.2(3) yes
C32 C33 H331 120.1 no
C34 C33 H331 119.7 no
C33 C34 C35 119.7(3) yes
C33 C34 H341 120.2 no
C35 C34 H341 120.1 no
C34 C35 C36 120.3(3) yes
C34 C35 H351 120.1 no
C36 C35 H351 119.6 no
C31 C36 C35 120.8(2) yes
C31 C36 H361 119.7 no
C35 C36 H361 119.5 no
C42 C41 C46 120.6(3) yes
C42 C41 H411 119.3 no
C46 C41 H411 120.1 no
C41 C42 C43 120.4(3) yes
C41 C42 H421 119.3 no
C43 C42 H421 120.3 no
C42 C43 C44 119.3(3) yes
C42 C43 H431 119.5 no
C44 C43 H431 121.3 no
C43 C44 C45 120.6(3) yes
C43 C44 H441 120.0 no
C45 C44 H441 119.3 no
C44 C45 C46 120.6(3) yes
C44 C45 H451 119.5 no
C46 C45 H451 119.9 no
C41 C46 C45 118.5(2) yes
C41 C46 P11 121.0(2) yes
C45 C46 P11 120.37(19) yes
C48 C47 C52 118.9(2) yes
C48 C47 P11 123.7(2) yes
C52 C47 P11 117.3(2) yes
C47 C48 C49 119.7(3) yes
C47 C48 H481 121.0 no
C49 C48 H481 119.2 no
C48 C49 C50 121.0(3) yes
C48 C49 H491 119.1 no
C50 C49 H491 119.9 no
C49 C50 C51 119.6(3) yes
C49 C50 H501 120.3 no
C51 C50 H501 120.0 no
C50 C51 C52 120.3(3) yes
C50 C51 H511 119.6 no
C52 C51 H511 120.1 no
C47 C52 C51 120.5(3) yes
C47 C52 H521 120.0 no
C51 C52 H521 119.5 no
C54 C53 C58 117.8(2) yes
C54 C53 P11 123.2(2) yes
C58 C53 P11 118.98(18) yes
C53 C54 C55 120.3(3) yes
C53 C54 H541 119.3 no
C55 C54 H541 120.4 no
C54 C55 C56 120.5(3) yes
C54 C55 H551 119.7 no
C56 C55 H551 119.9 no
C55 C56 C57 120.7(3) yes
C55 C56 H561 120.1 no
C57 C56 H561 119.3 no
C56 C57 C58 118.7(3) yes
C56 C57 H571 120.8 no
C58 C57 H571 120.5 no
C53 C58 C57 122.0(2) yes
C53 C58 O21 115.5(2) yes
C57 C58 O21 122.3(3) yes
C60 C59 C64 121.8(3) yes
C60 C59 O21 119.4(2) yes
C64 C59 O21 118.7(2) yes
C59 C60 C61 119.0(3) yes
C59 C60 H601 119.8 no
C61 C60 H601 121.2 no
C60 C61 C62 120.6(2) yes
C60 C61 H611 119.3 no
C62 C61 H611 120.1 no
C61 C62 C63 120.1(3) yes
C61 C62 H621 120.1 no
C63 C62 H621 119.9 no
C62 C63 C64 120.5(3) yes
C62 C63 H631 119.8 no
C64 C63 H631 119.6 no
C59 C64 C63 118.1(2) yes
C59 C64 P12 118.89(19) yes
C63 C64 P12 122.9(2) yes
C66 C65 C70 119.2(2) yes
C66 C65 P12 123.68(18) yes
C70 C65 P12 117.08(18) yes
C65 C66 C67 120.0(2) yes
C65 C66 H661 120.1 no
C67 C66 H661 120.0 no
C66 C67 C68 120.4(2) yes
C66 C67 H671 118.7 no
C68 C67 H671 120.9 no
C67 C68 C69 120.1(2) yes
C67 C68 H681 120.0 no
C69 C68 H681 119.9 no
C68 C69 C70 119.6(2) yes
C68 C69 H691 119.9 no
C70 C69 H691 120.5 no
C65 C70 C69 120.8(2) yes
C65 C70 H701 119.7 no
C69 C70 H701 119.6 no
C72 C71 C76 118.9(2) yes
C72 C71 P12 117.92(18) yes
C76 C71 P12 123.11(18) yes
C71 C72 C73 120.3(2) yes
C71 C72 H721 119.8 no
C73 C72 H721 119.9 no
C72 C73 C74 120.0(2) yes
C72 C73 H731 119.9 no
C74 C73 H731 120.0 no
C73 C74 C75 120.3(2) yes
C73 C74 H741 119.9 no
C75 C74 H741 119.8 no
C74 C75 C76 119.9(2) yes
C74 C75 H751 119.9 no
C76 C75 H751 120.2 no
C71 C76 C75 120.5(2) yes
C71 C76 H761 119.8 no
C75 C76 H761 119.7 no
C82 C81 N2 123.2(3) yes
C82 C81 H811 119.1 no
N2 C81 H811 117.7 no
C81 C82 C83 118.8(3) yes
C81 C82 H821 120.1 no
C83 C82 H821 121.1 no
C82 C83 C84 119.5(3) yes
C82 C83 H831 121.3 no
C84 C83 H831 119.1 no
C83 C84 C85 116.2(3) yes
C83 C84 H841 122.4 no
C85 C84 H841 121.4 no
C84 C85 S1 117.7(2) yes
C84 C85 N2 126.2(3) yes
S1 C85 N2 116.01(19) yes
C87 C86 S1 120.8(2) yes
C87 C86 N1 125.0(3) yes
S1 C86 N1 114.19(19) yes
C86 C87 C88 117.1(3) yes
C86 C87 H871 119.7 no
C88 C87 H871 123.2 no
C87 C88 C89 119.4(3) yes
C87 C88 H881 119.7 no
C89 C88 H881 121.0 no
C88 C89 C90 119.4(3) yes
C88 C89 H891 120.7 no
C90 C89 H891 119.9 no
C89 C90 N1 122.1(3) yes
C89 C90 H901 121.2 no
N1 C90 H901 116.7 no
C92 C91 N11 123.1(3) yes
C92 C91 H911 119.9 no
N11 C91 H911 117.0 no
C91 C92 C93 119.4(3) yes
C91 C92 H921 120.5 no
C93 C92 H921 120.1 no
C92 C93 C94 119.0(3) yes
C92 C93 H931 119.8 no
C94 C93 H931 121.2 no
C93 C94 C95 117.8(3) yes
C93 C94 H941 122.7 no
C95 C94 H941 119.5 no
C94 C95 N11 124.4(3) yes
C94 C95 S11 120.2(2) yes
N11 C95 S11 115.3(2) yes
C97 C96 S11 118.7(3) yes
C97 C96 N12 125.1(3) yes
S11 C96 N12 116.17(19) yes
C96 C97 C98 117.0(3) yes
C96 C97 H971 121.8 no
C98 C97 H971 121.2 no
C97 C98 C99 119.1(3) yes
C97 C98 H981 120.7 no
C99 C98 H981 120.2 no
C98 C99 C100 119.9(3) yes
C98 C99 H991 121.0 no
C100 C99 H991 119.1 no
C99 C100 N12 122.3(3) yes
C99 C100 H1001 119.7 no
N12 C100 H1001 117.9 no
P12 Cu11 P11 112.42(2) yes
P12 Cu11 N11 110.68(6) yes
P11 Cu11 N11 118.78(6) yes
P12 Cu11 S11 160.88(2) yes
P11 Cu11 S11 86.69(2) yes
N11 Cu11 S11 56.85(6) yes
P12 Cu11 N12 112.52(7) yes
P11 Cu11 N12 108.91(6) yes
N11 Cu11 N12 91.82(8) yes
S11 Cu11 N12 57.69(7) yes
C64 P12 C71 103.13(11) yes
C64 P12 C65 103.63(10) yes
C71 P12 C65 102.60(10) yes
C64 P12 Cu11 113.78(9) yes
C71 P12 Cu11 116.45(8) yes
C65 P12 Cu11 115.54(8) yes
C59 O21 C58 118.18(19) yes
C46 P11 C53 101.49(11) yes
C46 P11 C47 105.23(12) yes
C53 P11 C47 102.76(12) yes
C46 P11 Cu11 118.39(7) yes
C53 P11 Cu11 111.24(9) yes
C47 P11 Cu11 115.73(8) yes
C91 N11 C95 116.3(2) yes
C91 N11 Cu11 124.13(16) yes
C95 N11 Cu11 118.82(18) yes
C96 S11 C95 96.79(12) yes
C96 S11 Cu11 67.49(9) yes
C95 S11 Cu11 67.77(8) yes
C96 S11 O11 106.42(15) yes
C95 S11 O11 106.71(17) yes
Cu11 S11 O11 170.45(10) yes
C100 N12 C96 116.7(2) yes
C100 N12 Cu11 124.9(2) yes
C96 N12 Cu11 118.19(19) yes
P2 Cu1 P1 116.14(3) yes
P2 Cu1 O1 123.63(5) yes
P1 Cu1 O1 103.78(5) yes
P2 Cu1 N1 102.95(6) yes
P1 Cu1 N1 126.14(6) yes
O1 Cu1 N1 81.16(8) yes
C24 P2 C31 101.29(12) yes
C24 P2 C25 104.93(11) yes
C31 P2 C25 102.72(11) yes
C24 P2 Cu1 111.87(8) yes
C31 P2 Cu1 119.63(8) yes
C25 P2 Cu1 114.60(9) yes
C18 O2 C19 120.02(19) yes
C13 P1 C1 103.30(12) yes
C13 P1 C7 104.30(11) yes
C1 P1 C7 103.68(12) yes
C13 P1 Cu1 110.23(9) yes
C1 P1 Cu1 118.33(9) yes
C7 P1 Cu1 115.46(8) yes
Cu1 O1 S1 114.66(11) yes
C86 S1 C85 97.29(12) yes
C86 S1 O1 104.96(11) yes
C85 S1 O1 104.91(11) yes
C90 N1 C86 117.0(2) yes
C90 N1 Cu1 122.11(18) yes
C86 N1 Cu1 118.78(17) yes
C81 N2 C85 116.0(2) yes
F109 B11 F111 105.1(3) yes
F109 B11 F112 123.3(4) yes
F111 B11 F112 111.5(3) yes
F109 B11 F113 104.7(3) yes
F111 B11 F113 98.5(3) yes
F112 B11 F113 110.7(3) yes
F114 B1 F116 109.7(3) yes
F114 B1 F117 107.4(3) yes
F116 B1 F117 111.9(4) yes
F114 B1 F118 107.3(3) yes
F116 B1 F118 111.5(4) yes
F117 B1 F118 108.9(3) yes

loop_
_geom_bond_atom_site_label_1
_geom_bond_atom_site_label_2
_geom_bond_distance
_geom_bond_publ_flag
C1 C2 1.400(4) yes
C1 C6 1.396(4) yes
C1 P1 1.825(3) yes
C2 C3 1.392(5) yes
C2 H21 0.918 no
C3 C4 1.383(5) yes
C3 H31 0.920 no
C4 C5 1.386(5) yes
C4 H41 0.935 no
C5 C6 1.389(4) yes
C5 H51 0.939 no
C6 H61 0.936 no
C7 C8 1.397(3) yes
C7 C12 1.395(3) yes
C7 P1 1.822(3) yes
C8 C9 1.386(4) yes
C8 H81 0.929 no
C9 C10 1.377(4) yes
C9 H91 0.938 no
C10 C11 1.387(5) yes
C10 H101 0.927 no
C11 C12 1.391(4) yes
C11 H111 0.929 no
C12 H121 0.930 no
C13 C14 1.392(4) yes
C13 C18 1.398(4) yes
C13 P1 1.830(3) yes
C14 C15 1.396(4) yes
C14 H141 0.932 no
C15 C16 1.382(5) yes
C15 H151 0.933 no
C16 C17 1.395(4) yes
C16 H161 0.938 no
C17 C18 1.390(4) yes
C17 H171 0.939 no
C18 O2 1.390(3) yes
C19 C20 1.392(4) yes
C19 C24 1.403(4) yes
C19 O2 1.389(3) yes
C20 C21 1.388(4) yes
C20 H201 0.921 no
C21 C22 1.381(4) yes
C21 H211 0.933 no
C22 C23 1.393(4) yes
C22 H221 0.931 no
C23 C24 1.396(4) yes
C23 H231 0.939 no
C24 P2 1.844(2) yes
C25 C26 1.396(4) yes
C25 C30 1.397(3) yes
C25 P2 1.823(2) yes
C26 C27 1.393(4) yes
C26 H261 0.944 no
C27 C28 1.384(4) yes
C27 H271 0.933 no
C28 C29 1.382(4) yes
C28 H281 0.925 no
C29 C30 1.393(4) yes
C29 H291 0.935 no
C30 H301 0.936 no
C31 C32 1.395(3) yes
C31 C36 1.406(3) yes
C31 P2 1.834(3) yes
C32 C33 1.395(4) yes
C32 H321 0.942 no
C33 C34 1.388(4) yes
C33 H331 0.938 no
C34 C35 1.389(4) yes
C34 H341 0.942 no
C35 C36 1.385(4) yes
C35 H351 0.933 no
C36 H361 0.941 no
C41 C42 1.394(4) yes
C41 C46 1.392(4) yes
C41 H411 0.929 no
C42 C43 1.378(4) yes
C42 H421 0.935 no
C43 C44 1.380(4) yes
C43 H431 0.929 no
C44 C45 1.392(4) yes
C44 H441 0.921 no
C45 C46 1.385(4) yes
C45 H451 0.922 no
C46 P11 1.840(2) yes
C47 C48 1.386(4) yes
C47 C52 1.395(3) yes
C47 P11 1.824(3) yes
C48 C49 1.401(4) yes
C48 H481 0.923 no
C49 C50 1.371(4) yes
C49 H491 0.921 no
C50 C51 1.374(4) yes
C50 H501 0.925 no
C51 C52 1.394(4) yes
C51 H511 0.926 no
C52 H521 0.949 no
C53 C54 1.399(3) yes
C53 C58 1.401(4) yes
C53 P11 1.825(3) yes
C54 C55 1.393(5) yes
C54 H541 0.921 no
C55 C56 1.379(5) yes
C55 H551 0.928 no
C56 C57 1.387(4) yes
C56 H561 0.939 no
C57 C58 1.391(4) yes
C57 H571 0.936 no
C58 O21 1.395(3) yes
C59 C60 1.392(3) yes
C59 C64 1.399(4) yes
C59 O21 1.398(3) yes
C60 C61 1.388(5) yes
C60 H601 0.928 no
C61 C62 1.383(5) yes
C61 H611 0.931 no
C62 C63 1.399(4) yes
C62 H621 0.930 no
C63 C64 1.398(4) yes
C63 H631 0.936 no
C64 P12 1.829(2) yes
C65 C66 1.394(3) yes
C65 C70 1.398(3) yes
C65 P12 1.821(2) yes
C66 C67 1.393(3) yes
C66 H661 0.937 no
C67 C68 1.386(4) yes
C67 H671 0.928 no
C68 C69 1.391(4) yes
C68 H681 0.928 no
C69 C70 1.389(3) yes
C69 H691 0.937 no
C70 H701 0.936 no
C71 C72 1.401(3) yes
C71 C76 1.398(3) yes
C71 P12 1.825(2) yes
C72 C73 1.394(4) yes
C72 H721 0.936 no
C73 C74 1.383(4) yes
C73 H731 0.933 no
C74 C75 1.390(4) yes
C74 H741 0.925 no
C75 C76 1.390(3) yes
C75 H751 0.929 no
C76 H761 0.930 no
C81 C82 1.386(4) yes
C81 N2 1.341(3) yes
C81 H811 0.947 no
C82 C83 1.377(5) yes
C82 H821 0.931 no
C83 C84 1.393(4) yes
C83 H831 0.932 no
C84 C85 1.382(4) yes
C84 H841 0.961 no
C85 S1 1.807(3) yes
C85 N2 1.327(3) yes
C86 C87 1.383(4) yes
C86 S1 1.814(3) yes
C86 N1 1.337(3) yes
C87 C88 1.383(4) yes
C87 H871 0.955 no
C88 C89 1.386(5) yes
C88 H881 0.938 no
C89 C90 1.385(4) yes
C89 H891 0.933 no
C90 N1 1.349(3) yes
C90 H901 0.922 no
C91 C92 1.388(4) yes
C91 N11 1.345(3) yes
C91 H911 0.944 no
C92 C93 1.369(5) yes
C92 H921 0.936 no
C93 C94 1.380(6) yes
C93 H931 0.932 no
C94 C95 1.395(4) yes
C94 H941 0.919 no
C95 N11 1.335(3) yes
C95 S11 1.800(3) yes
C96 C97 1.391(4) yes
C96 S11 1.816(3) yes
C96 N12 1.340(4) yes
C97 C98 1.383(6) yes
C97 H971 0.934 no
C98 C99 1.378(6) yes
C98 H981 0.929 no
C99 C100 1.388(4) yes
C99 H991 0.922 no
C100 N12 1.341(4) yes
C100 H1001 0.930 no
Cu11 P12 2.2753(7) yes
Cu11 P11 2.2643(7) yes
Cu11 N11 2.092(2) yes
Cu11 S11 3.1458(8) yes
Cu11 N12 2.092(2) yes
S11 O11 1.488(2) yes
Cu1 P2 2.2851(7) yes
Cu1 P1 2.2478(7) yes
Cu1 O1 2.1777(18) yes
Cu1 N1 2.066(2) yes
O1 S1 1.5096(18) yes
F109 B11 1.376(4) yes
B11 F111 1.465(5) yes
B11 F112 1.271(5) yes
B11 F113 1.474(5) yes
F114 B1 1.429(4) yes
B1 F116 1.347(8) yes
B1 F117 1.381(4) yes
B1 F118 1.373(4) yes

loop_
_geom_hbond_atom_site_label_D
_geom_hbond_atom_site_label_H
_geom_hbond_atom_site_label_A
_geom_hbond_site_symmetry_A
_geom_hbond_angle_DHA
_geom_hbond_distance_DH
_geom_hbond_distance_HA
_geom_hbond_distance_DA
_geom_hbond_publ_flag
C61 H611 O1 1_565 128.16(8) 0.931 2.588 3.247(4) yes
C41 H411 C58 . 135.94(9) 0.929 2.568 3.299(4) yes
C41 H411 O21 . 124.36(7) 0.929 2.554 3.173(4) yes
C81 H811 O11 . 140.22(10) 0.947 2.443 3.228(4) yes
